data_2227025
loop_
_publ_author_name
'Orlando, Ahmed M.'
'Lo Presti, Leonardo'
'Soave, Raffaella'

_publ_section_title
;
 A new monoclinic polymorph of
 3-diethylamino-4-(4-methoxyphenyl)-1,1-dioxo-4<i>H</i>-1\l^6^,2-thiazete-4-carbonitrile
;
_journal_coeditor_code NK2045
_journal_issue 8
_journal_name_full 'Acta Crystallographica Section E'
_journal_page_first o2032
_journal_page_last o2033
_journal_paper_doi 10.1107/S1600536810027558
_journal_volume 66
_journal_year 2010
_chemical_formula_iupac 'C14 H17 N3 O3 S'
_chemical_formula_moiety 'C14 H17 N3 O3 S'
_chemical_formula_sum 'C14 H17 N3 O3 S'
_chemical_formula_weight 307.37
_chemical_name_systematic
;
3-diethylamino-4-(4-methoxyphenyl)-1,1-dioxo-4<i>H</i>-1\l^6^,2-thiazete-
4-carbonitrile
;
_space_group_IT_number 14
_symmetry_cell_setting monoclinic
_symmetry_space_group_name_Hall '-P 2yn'
_symmetry_space_group_name_H-M 'P 1 21/n 1'
_atom_sites_solution_hydrogens difmap
_atom_sites_solution_primary direct
_atom_sites_solution_secondary direct
_cell_angle_alpha 90.00
_cell_angle_beta 95.07(3)
_cell_angle_gamma 90.00
_cell_formula_units_Z 4
_cell_length_a 8.3853(17)
_cell_length_b 17.554(4)
_cell_length_c 10.458(2)
_cell_measurement_reflns_used 2885
_cell_measurement_temperature 293(2)
_cell_measurement_theta_max 21.58
_cell_measurement_theta_min 2.28
_cell_volume 1533.3(6)
_computing_cell_refinement 'SAINT (Bruker, 2005)'
_computing_data_collection 'SMART (Bruker, 2005)'
_computing_data_reduction 'SAINT (Bruker, 2005)'
_computing_molecular_graphics 'DIAMOND (Brandenburg, 2010)'
_computing_publication_material 'SHELXL97 (Sheldrick, 2008)'
_computing_structure_refinement 'SHELXL97 (Sheldrick, 2008)'
_computing_structure_solution 'SHELXS97 (Sheldrick, 2008)'
_diffrn_ambient_temperature 293(2)
_diffrn_measured_fraction_theta_full 1.000
_diffrn_measured_fraction_theta_max 1.000
_diffrn_measurement_device_type 'Bruker APEX CCD area-detector'
_diffrn_measurement_method \w
_diffrn_radiation_monochromator graphite
_diffrn_radiation_source 'fine-focus sealed tube'
_diffrn_radiation_type MoK\a
_diffrn_radiation_wavelength 0.71073
_diffrn_reflns_av_R_equivalents 0.0429
_diffrn_reflns_av_sigmaI/netI 0.0289
_diffrn_reflns_limit_h_max 10
_diffrn_reflns_limit_h_min -10
_diffrn_reflns_limit_k_max 21
_diffrn_reflns_limit_k_min -21
_diffrn_reflns_limit_l_max 12
_diffrn_reflns_limit_l_min -12
_diffrn_reflns_number 16661
_diffrn_reflns_theta_full 25.38
_diffrn_reflns_theta_max 25.38
_diffrn_reflns_theta_min 2.27
_exptl_absorpt_coefficient_mu 0.224
_exptl_absorpt_correction_T_max 0.9473
_exptl_absorpt_correction_T_min 0.8549
_exptl_absorpt_correction_type multi-scan
_exptl_absorpt_process_details '(SADABS; Bruker, 2007)'
_exptl_crystal_colour colourless
_exptl_crystal_density_diffrn 1.331
_exptl_crystal_density_method 'not measured'
_exptl_crystal_description prism
_exptl_crystal_F_000 648
_exptl_crystal_size_max 0.18
_exptl_crystal_size_mid 0.16
_exptl_crystal_size_min 0.16
_refine_diff_density_max 0.162
_refine_diff_density_min -0.314
_refine_ls_extinction_method none
_refine_ls_goodness_of_fit_ref 1.009
_refine_ls_hydrogen_treatment refall
_refine_ls_matrix_type full
_refine_ls_number_parameters 258
_refine_ls_number_reflns 2814
_refine_ls_number_restraints 0
_refine_ls_restrained_S_all 1.009
_refine_ls_R_factor_all 0.0665
_refine_ls_R_factor_gt 0.0374
_refine_ls_shift/su_max 0.000
_refine_ls_shift/su_mean 0.000
_refine_ls_structure_factor_coef Fsqd
_refine_ls_weighting_details 'calc w=1/[\s^2^(Fo^2^)+(0.0446P)^2^+0.4078P] where P=(Fo^2^+2Fc^2^)/3'
_refine_ls_weighting_scheme calc
_refine_ls_wR_factor_gt 0.0872
_refine_ls_wR_factor_ref 0.1015
_reflns_number_gt 1949
_reflns_number_total 2814
_reflns_threshold_expression I>2sigma(I)
_cod_data_source_file nk2045.cif
_cod_data_source_block I
_cod_original_cell_volume 1533.4(5)
_cod_original_sg_symbol_H-M 'P 21/n'
_cod_database_code 2227025
_cod_database_fobs_code 2227025

loop_
_symmetry_equiv_pos_as_xyz
'x, y, z'
'-x+1/2, y+1/2, -z+1/2'
'-x, -y, -z'
'x-1/2, -y-1/2, z-1/2'

loop_
_atom_site_type_symbol
_atom_site_label
_atom_site_fract_x
_atom_site_fract_y
_atom_site_fract_z
_atom_site_U_iso_or_equiv
_atom_site_adp_type
_atom_site_calc_flag
_atom_site_refinement_flags
_atom_site_occupancy
_atom_site_disorder_assembly
_atom_site_disorder_group
S S1 0.46791(6) 0.19850(4) 0.39836(6) 0.0569(2) Uani d . 1 . .
O O1 0.1824(2) 0.00687(9) -0.10877(14) 0.0636(5) Uani d . 1 . .
O O2 0.57694(19) 0.19314(11) 0.51054(16) 0.0758(5) Uani d . 1 . .
O O3 0.53410(19) 0.20903(10) 0.27881(16) 0.0724(5) Uani d . 1 . .
N N1 0.0608(2) 0.20205(10) 0.44220(16) 0.0472(4) Uani d . 1 . .
N N2 0.3156(2) 0.25469(11) 0.41859(19) 0.0611(5) Uani d . 1 . .
N N3 0.3384(3) 0.02616(14) 0.5764(2) 0.0739(6) Uani d . 1 . .
C C1 0.2489(4) -0.06433(17) -0.1428(3) 0.0698(8) Uani d . 1 . .
C C2 0.2106(2) 0.03021(12) 0.01541(19) 0.0458(5) Uani d . 1 . .
C C3 0.2867(3) -0.01266(14) 0.1123(2) 0.0521(6) Uani d . 1 . .
C C4 0.3129(3) 0.01743(13) 0.2346(2) 0.0491(5) Uani d . 1 . .
C C5 0.1573(3) 0.10253(13) 0.0415(2) 0.0497(5) Uani d . 1 . .
C C6 0.1842(3) 0.13239(13) 0.1623(2) 0.0474(5) Uani d . 1 . .
C C7 0.2636(2) 0.09019(11) 0.26096(18) 0.0395(5) Uani d . 1 . .
C C8 0.3043(2) 0.12520(12) 0.39177(19) 0.0425(5) Uani d . 1 . .
C C9 0.2122(2) 0.19738(12) 0.42216(19) 0.0448(5) Uani d . 1 . .
C C10 0.3242(2) 0.06955(14) 0.4954(2) 0.0496(5) Uani d . 1 . .
C C11 -0.0148(3) 0.27758(15) 0.4525(3) 0.0599(7) Uani d . 1 . .
C C12 -0.0724(4) 0.3089(2) 0.3236(3) 0.0769(8) Uani d . 1 . .
C C13 -0.0377(3) 0.13436(15) 0.4614(2) 0.0553(6) Uani d . 1 . .
C C14 -0.0494(4) 0.1173(2) 0.6015(3) 0.0780(9) Uani d . 1 . .
H H1A 0.226(3) -0.0650(17) -0.234(3) 0.105(10) Uiso d . 1 . .
H H1B 0.201(3) -0.1077(16) -0.096(3) 0.085(9) Uiso d . 1 . .
H H1C 0.364(3) -0.0633(15) -0.122(2) 0.081(9) Uiso d . 1 . .
H H3 0.317(3) -0.0621(14) 0.100(2) 0.066(7) Uiso d . 1 . .
H H4 0.367(2) -0.0118(12) 0.299(2) 0.055(6) Uiso d . 1 . .
H H5 0.100(2) 0.1321(12) -0.027(2) 0.055(6) Uiso d . 1 . .
H H6 0.153(3) 0.1815(13) 0.176(2) 0.056(7) Uiso d . 1 . .
H H11A -0.101(3) 0.2705(13) 0.502(2) 0.068(7) Uiso d . 1 . .
H H11B 0.064(3) 0.3094(15) 0.495(2) 0.078(9) Uiso d . 1 . .
H H12A -0.122(3) 0.3602(18) 0.334(3) 0.095(9) Uiso d . 1 . .
H H12B -0.152(4) 0.2716(19) 0.279(3) 0.114(12) Uiso d . 1 . .
H H12C 0.016(4) 0.3143(15) 0.271(3) 0.088(9) Uiso d . 1 . .
H H13A -0.139(3) 0.1458(12) 0.4177(19) 0.053(6) Uiso d . 1 . .
H H13B 0.008(2) 0.0906(13) 0.4177(19) 0.052(6) Uiso d . 1 . .
H H14A -0.113(4) 0.073(2) 0.613(3) 0.126(12) Uiso d . 1 . .
H H14B -0.094(3) 0.1583(18) 0.642(3) 0.095(10) Uiso d . 1 . .
H H14C 0.062(4) 0.1065(18) 0.653(3) 0.116(12) Uiso d . 1 . .

loop_
_atom_site_aniso_label
_atom_site_aniso_U_11
_atom_site_aniso_U_22
_atom_site_aniso_U_33
_atom_site_aniso_U_12
_atom_site_aniso_U_13
_atom_site_aniso_U_23
S1 0.0428(3) 0.0691(4) 0.0599(4) -0.0149(3) 0.0108(3) -0.0137(3)
O1 0.0840(12) 0.0642(11) 0.0414(9) 0.0047(9) -0.0024(8) -0.0079(8)
O2 0.0492(9) 0.1081(15) 0.0690(11) -0.0171(9) -0.0014(8) -0.0233(10)
O3 0.0624(10) 0.0883(13) 0.0705(11) -0.0220(9) 0.0270(9) -0.0068(10)
N1 0.0434(10) 0.0506(11) 0.0489(10) -0.0011(8) 0.0116(8) -0.0073(8)
N2 0.0559(12) 0.0537(12) 0.0755(14) -0.0126(9) 0.0162(10) -0.0154(10)
N3 0.0798(15) 0.0884(17) 0.0534(13) 0.0113(13) 0.0047(11) 0.0129(12)
C1 0.092(2) 0.0672(19) 0.0505(17) -0.0020(17) 0.0059(15) -0.0149(14)
C2 0.0466(12) 0.0514(13) 0.0392(12) -0.0049(10) 0.0033(9) -0.0013(10)
C3 0.0619(14) 0.0448(14) 0.0492(13) 0.0077(11) 0.0032(10) -0.0051(11)
C4 0.0510(13) 0.0524(14) 0.0428(13) 0.0089(11) -0.0011(10) 0.0024(11)
C5 0.0563(13) 0.0506(14) 0.0417(12) 0.0046(11) 0.0010(10) 0.0066(11)
C6 0.0517(13) 0.0415(13) 0.0495(14) 0.0046(10) 0.0072(10) 0.0021(11)
C7 0.0355(10) 0.0430(12) 0.0405(11) -0.0034(9) 0.0066(8) -0.0013(9)
C8 0.0371(11) 0.0492(13) 0.0415(12) -0.0022(9) 0.0054(9) -0.0042(10)
C9 0.0437(11) 0.0491(13) 0.0422(12) -0.0050(10) 0.0064(9) -0.0074(10)
C10 0.0447(12) 0.0619(15) 0.0421(13) 0.0007(11) 0.0040(10) -0.0062(12)
C11 0.0602(16) 0.0581(16) 0.0635(17) 0.0092(13) 0.0169(13) -0.0099(13)
C12 0.083(2) 0.073(2) 0.077(2) 0.0205(18) 0.0162(17) 0.0058(17)
C13 0.0408(13) 0.0619(16) 0.0640(16) -0.0094(11) 0.0095(11) -0.0148(13)
C14 0.085(2) 0.078(2) 0.077(2) -0.0188(19) 0.0353(18) -0.0019(17)

loop_
_atom_type_symbol
_atom_type_description
_atom_type_scat_dispersion_real
_atom_type_scat_dispersion_imag
_atom_type_scat_source
C C 0.0033 0.0016 'International Tables Vol C Tables 4.2.6.8 and 6.1.1.4'
H H 0.0000 0.0000 'International Tables Vol C Tables 4.2.6.8 and 6.1.1.4'
N N 0.0061 0.0033 'International Tables Vol C Tables 4.2.6.8 and 6.1.1.4'
O O 0.0106 0.0060 'International Tables Vol C Tables 4.2.6.8 and 6.1.1.4'
S S 0.1246 0.1234 'International Tables Vol C Tables 4.2.6.8 and 6.1.1.4'

loop_
_geom_angle_atom_site_label_1
_geom_angle_atom_site_label_2
_geom_angle_atom_site_label_3
_geom_angle_site_symmetry_1
_geom_angle_site_symmetry_3
_geom_angle
_geom_angle_publ_flag
O3 S1 O2 . . 117.38(11) ?
O3 S1 N2 . . 113.77(11) ?
O2 S1 N2 . . 112.54(11) ?
O3 S1 C8 . . 113.38(10) ?
O2 S1 C8 . . 113.47(10) ?
N2 S1 C8 . . 80.92(9) ?
C2 O1 C1 . . 117.5(2) ?
C9 N1 C13 . . 122.43(19) ?
C9 N1 C11 . . 119.8(2) ?
C13 N1 C11 . . 117.72(19) ?
C9 N2 S1 . . 93.77(15) ?
O1 C1 H1A . . 102.2(18) ?
O1 C1 H1B . . 111.1(15) ?
H1A C1 H1B . . 115(2) ?
O1 C1 H1C . . 109.3(16) ?
H1A C1 H1C . . 109(2) ?
H1B C1 H1C . . 110(2) ?
O1 C2 C3 . . 124.6(2) ?
O1 C2 C5 . . 115.63(19) ?
C3 C2 C5 . . 119.7(2) ?
C2 C3 C4 . . 119.9(2) ?
C2 C3 H3 . . 122.2(15) ?
C4 C3 H3 . . 117.9(15) ?
C7 C4 C3 . . 120.9(2) ?
C7 C4 H4 . . 120.0(13) ?
C3 C4 H4 . . 119.1(13) ?
C6 C5 C2 . . 120.3(2) ?
C6 C5 H5 . . 120.4(12) ?
C2 C5 H5 . . 119.3(12) ?
C5 C6 C7 . . 120.7(2) ?
C5 C6 H6 . . 118.4(14) ?
C7 C6 H6 . . 120.8(14) ?
C4 C7 C6 . . 118.55(19) ?
C4 C7 C8 . . 120.69(18) ?
C6 C7 C8 . . 120.64(19) ?
C10 C8 C7 . . 113.72(18) ?
C10 C8 C9 . . 115.25(17) ?
C7 C8 C9 . . 116.52(17) ?
C10 C8 S1 . . 113.39(14) ?
C7 C8 S1 . . 114.70(13) ?
C9 C8 S1 . . 78.81(12) ?
N1 C9 N2 . . 127.0(2) ?
N1 C9 C8 . . 126.87(18) ?
N2 C9 C8 . . 106.11(17) ?
N3 C10 C8 . . 179.4(2) ?
N1 C11 C12 . . 111.7(2) ?
N1 C11 H11A . . 106.2(15) ?
C12 C11 H11A . . 110.1(15) ?
N1 C11 H11B . . 106.1(16) ?
C12 C11 H11B . . 111.2(16) ?
H11A C11 H11B . . 111(2) ?
C11 C12 H12A . . 109.8(16) ?
C11 C12 H12B . . 108.9(18) ?
H12A C12 H12B . . 111(2) ?
C11 C12 H12C . . 110.2(17) ?
H12A C12 H12C . . 109(2) ?
H12B C12 H12C . . 108(2) ?
N1 C13 C14 . . 112.2(2) ?
N1 C13 H13A . . 104.7(13) ?
C14 C13 H13A . . 112.1(13) ?
N1 C13 H13B . . 108.5(12) ?
C14 C13 H13B . . 110.8(12) ?
H13A C13 H13B . . 108.2(17) ?
C13 C14 H14A . . 111(2) ?
C13 C14 H14B . . 110.7(19) ?
H14A C14 H14B . . 109(3) ?
C13 C14 H14C . . 113.6(17) ?
H14A C14 H14C . . 106(3) ?
H14B C14 H14C . . 106(3) ?

loop_
_geom_bond_atom_site_label_1
_geom_bond_atom_site_label_2
_geom_bond_site_symmetry_2
_geom_bond_distance
_geom_bond_publ_flag
S1 O3 . 1.4241(17) ?
S1 O2 . 1.4252(18) ?
S1 N2 . 1.642(2) yes
S1 C8 . 1.878(2) yes
O1 C2 . 1.362(2) ?
O1 C1 . 1.426(3) ?
N1 C9 . 1.307(3) yes
N1 C13 . 1.471(3) ?
N1 C11 . 1.478(3) ?
N2 C9 . 1.331(3) yes
N3 C10 . 1.138(3) ?
C1 H1A . 0.96(3) ?
C1 H1B . 1.01(3) ?
C1 H1C . 0.97(3) ?
C2 C3 . 1.373(3) ?
C2 C5 . 1.381(3) ?
C3 C4 . 1.384(3) ?
C3 H3 . 0.92(2) ?
C4 C7 . 1.377(3) ?
C4 H4 . 0.94(2) ?
C5 C6 . 1.369(3) ?
C5 H5 . 0.98(2) ?
C6 C7 . 1.391(3) ?
C6 H6 . 0.92(2) ?
C7 C8 . 1.511(3) ?
C8 C10 . 1.457(3) ?
C8 C9 . 1.532(3) ?
C11 C12 . 1.496(4) ?
C11 H11A . 0.94(2) ?
C11 H11B . 0.95(3) ?
C12 H12A . 1.00(3) ?
C12 H12B . 1.02(3) ?
C12 H12C . 0.97(3) ?
C13 C14 . 1.508(4) ?
C13 H13A . 0.95(2) ?
C13 H13B . 0.99(2) ?
C14 H14A . 0.95(4) ?
C14 H14B . 0.93(3) ?
C14 H14C . 1.06(3) ?

loop_
_geom_torsion_atom_site_label_1
_geom_torsion_atom_site_label_2
_geom_torsion_atom_site_label_3
_geom_torsion_atom_site_label_4
_geom_torsion_site_symmetry_1
_geom_torsion_site_symmetry_2
_geom_torsion_site_symmetry_3
_geom_torsion_site_symmetry_4
_geom_torsion
_geom_torsion_publ_flag
O3 S1 N2 C9 . . . . 116.10(15) ?
O2 S1 N2 C9 . . . . -107.28(15) ?
C8 S1 N2 C9 . . . . 4.46(13) ?
C1 O1 C2 C3 . . . . -5.7(3) ?
C1 O1 C2 C5 . . . . 174.0(2) ?
O1 C2 C3 C4 . . . . 178.3(2) ?
C5 C2 C3 C4 . . . . -1.5(3) ?
C2 C3 C4 C7 . . . . -0.1(3) ?
O1 C2 C5 C6 . . . . -177.87(19) ?
C3 C2 C5 C6 . . . . 1.9(3) ?
C2 C5 C6 C7 . . . . -0.8(3) ?
C3 C4 C7 C6 . . . . 1.2(3) ?
C3 C4 C7 C8 . . . . -174.95(19) ?
C5 C6 C7 C4 . . . . -0.7(3) ?
C5 C6 C7 C8 . . . . 175.38(19) ?
C4 C7 C8 C10 . . . . -28.1(3) ?
C6 C7 C8 C10 . . . . 155.89(18) ?
C4 C7 C8 C9 . . . . -165.80(18) ?
C6 C7 C8 C9 . . . . 18.2(3) ?
C4 C7 C8 S1 . . . . 104.7(2) ?
C6 C7 C8 S1 . . . . -71.3(2) ?
O3 S1 C8 C10 . . . . 131.15(16) ?
O2 S1 C8 C10 . . . . -6.06(19) ?
N2 S1 C8 C10 . . . . -116.78(16) ?
O3 S1 C8 C7 . . . . -1.80(19) ?
O2 S1 C8 C7 . . . . -139.02(15) ?
N2 S1 C8 C7 . . . . 110.27(16) ?
O3 S1 C8 C9 . . . . -116.00(13) ?
O2 S1 C8 C9 . . . . 106.78(13) ?
N2 S1 C8 C9 . . . . -3.94(12) ?
C13 N1 C9 N2 . . . . -171.6(2) ?
C11 N1 C9 N2 . . . . 5.4(3) ?
C13 N1 C9 C8 . . . . 11.5(3) ?
C11 N1 C9 C8 . . . . -171.5(2) ?
S1 N2 C9 N1 . . . . 176.98(19) ?
S1 N2 C9 C8 . . . . -5.62(17) ?
C10 C8 C9 N1 . . . . -66.9(3) ?
C7 C8 C9 N1 . . . . 70.2(3) ?
S1 C8 C9 N1 . . . . -177.6(2) ?
C10 C8 C9 N2 . . . . 115.7(2) ?
C7 C8 C9 N2 . . . . -107.2(2) ?
S1 C8 C9 N2 . . . . 5.00(15) ?
C9 N1 C11 C12 . . . . 85.4(3) ?
C13 N1 C11 C12 . . . . -97.4(3) ?
C9 N1 C13 C14 . . . . 96.4(3) ?
C11 N1 C13 C14 . . . . -80.6(3) ?

loop_
_cod_related_entry_id
_cod_related_entry_database
_cod_related_entry_code
1 ChemSpider 9499215
